data_4323879
loop_
_publ_author_name
'Monica Rossignoli'
'Christine C. Allen'
'Trevor W. Hambley'
'Geoffrey A. Lawrance'
'Marcel Maeder'

_publ_contact_author
;
        Prof. Geoffrey A. Lawrance
        Department of Chemistry
        University of Newcastle
        Callaghan 2308
        Australia
;
_publ_section_title
;
 "Swollen" Macrocycles: Palladium(II)-Directed Template Syntheses of
 Pendant-Arm 14-, 16-, and 18-Membered Macrocycles
;
_journal_name_full 'Inorganic Chemistry'
_journal_page_first 4961
_journal_page_last 4966
_journal_paper_doi 10.1021/ic951628r
_journal_volume 35
_journal_year 1996
_chemical_formula_sum 'C16 H32 Cl2 N6 O14 Pd'
_chemical_formula_weight 709.78
_chemical_name_common '[Pd(dino[18]mac)](ClO~4~)~2~'
_chemical_name_systematic
;(3,12-Dimethyl-3,12-dinitro-1,5,10,14-tetraazacyclooctadecane)palladium(II) 
 perchlorate 
;
_space_group_IT_number 2
_symmetry_cell_setting triclinic
_symmetry_space_group_name_Hall '-P 1'
_symmetry_space_group_name_H-M 'P -1'
_atom_sites_solution_hydrogens geom
_atom_sites_solution_primary direct
_atom_sites_solution_secondary difmap
_audit_creation_date 96-04-03
_audit_creation_method SHELXL
_cell_angle_alpha 91.76(6)
_cell_angle_beta 101.73(7)
_cell_angle_gamma 112.83(5)
_cell_formula_units_Z 2
_cell_length_a 7.746(5)
_cell_length_b 9.912(5)
_cell_length_c 18.96(2)
_cell_measurement_reflns_used 25
_cell_measurement_temperature 293(2)
_cell_volume 1303.9(19)
_computing_data_collection 'CAD4 (Enraf-Nonius)'
_computing_data_reduction 'Enraf-Nonius Structure Determination Package'
_computing_molecular_graphics 'ORTEP (Johnson, 1965)'
_computing_publication_material 'SHELXL-93 (Sheldrick, 1993)'
_computing_structure_refinement 'SHELXL-93 (Sheldrick, 1993)'
_computing_structure_solution 'SHELXS-86 (Sheldrick, 1990)'
_diffrn_ambient_temperature 293(2)
_diffrn_measurement_device 'CAD4 (Enraf-Nonius)'
_diffrn_measurement_method \w
_diffrn_radiation_monochromator graphite
_diffrn_radiation_source 'fine-focus sealed tube'
_diffrn_radiation_type MoK\a
_diffrn_radiation_wavelength 0.71070
_diffrn_reflns_av_R_equivalents 0.0000
_diffrn_reflns_av_sigmaI/netI 56.0267
_diffrn_reflns_limit_h_max 9
_diffrn_reflns_limit_h_min -9
_diffrn_reflns_limit_k_max 11
_diffrn_reflns_limit_k_min -11
_diffrn_reflns_limit_l_max 22
_diffrn_reflns_limit_l_min 0
_diffrn_reflns_number 4595
_diffrn_reflns_theta_max 25.01
_diffrn_reflns_theta_min 1.10
_diffrn_standards_decay_% 1.03
_diffrn_standards_interval_count 100
_diffrn_standards_interval_time 60
_diffrn_standards_number 3
_exptl_absorpt_coefficient_mu 0.996
_exptl_absorpt_correction_T_max 0.93
_exptl_absorpt_correction_T_min 0.83
_exptl_crystal_colour near-colourless
_exptl_crystal_density_diffrn 1.808
_exptl_crystal_density_meas 1.82
_exptl_crystal_density_method flotation
_exptl_crystal_description plate
_exptl_crystal_F_000 724
_exptl_crystal_size_max 0.42
_exptl_crystal_size_mid 0.20
_exptl_crystal_size_min 0.075
_refine_diff_density_max 1.119
_refine_diff_density_min -1.734
_refine_diff_density_rms 0.150
_refine_ls_extinction_method none
_refine_ls_goodness_of_fit_all 1.044
_refine_ls_goodness_of_fit_obs 1.110
_refine_ls_hydrogen_treatment noref
_refine_ls_matrix_type full
_refine_ls_number_parameters 341
_refine_ls_number_reflns 4593
_refine_ls_number_restraints 0
_refine_ls_restrained_S_all 1.063
_refine_ls_restrained_S_obs 1.110
_refine_ls_R_factor_all 0.0850
_refine_ls_R_factor_obs 0.0713
_refine_ls_shift/esd_max -0.109
_refine_ls_shift/esd_mean 0.024
_refine_ls_structure_factor_coef Fsqd
_refine_ls_weighting_details 'w=1/[\s^2^(Fo^2^)+(0.1337P)^2^+5.5100P] where P=(Fo^2^+2Fc^2^)/3'
_refine_ls_weighting_scheme calc
_refine_ls_wR_factor_all 0.2149
_refine_ls_wR_factor_obs 0.2061
_reflns_number_observed 3921
_reflns_number_total 4595
_reflns_observed_criterion >2sigma(I)
_cod_data_source_file ic951628r_3.cif
_cod_data_source_block (III)
_cod_depositor_comments
;
The following automatic conversions were performed:

'_refine_ls_weighting_scheme' value 'calc
w=1/[\s^2^(Fo^2^)+(0.1337P)^2^+5.5100P] where P=(Fo^2^+2Fc^2^)/3' was
changed to 'calc'. New tag '_refine_ls_weighting_details' was
created. The value of the new tag was set to
'w=1/[\s^2^(Fo^2^)+(0.1337P)^2^+5.5100P] where P=(Fo^2^+2Fc^2^)/3'.

Automatic conversion script
Id: cif_fix_values 3143 2015-03-26 13:38:13Z robertas 
;
_cod_original_cell_volume 1303.9(11)
_cod_database_code 4323879

loop_
_symmetry_equiv_pos_as_xyz
'x, y, z'
'-x, -y, -z'

loop_
_atom_site_aniso_label
_atom_site_aniso_U_11
_atom_site_aniso_U_22
_atom_site_aniso_U_33
_atom_site_aniso_U_23
_atom_site_aniso_U_13
_atom_site_aniso_U_12
Pd1 0.0385(3) 0.0355(3) 0.0380(3) 0.0025(2) 0.0066(2) 0.0129(2)
N1 0.037(3) 0.041(3) 0.049(4) 0.007(3) 0.006(3) 0.010(3)
N2 0.063(4) 0.066(5) 0.041(4) 0.004(3) 0.010(3) 0.028(4)
N3 0.048(3) 0.042(3) 0.048(4) 0.006(3) 0.012(3) 0.019(3)
N4 0.057(4) 0.067(5) 0.038(3) 0.006(3) 0.006(3) 0.019(3)
C1 0.059(5) 0.039(4) 0.064(5) 0.012(4) 0.007(4) 0.016(4)
C2 0.044(4) 0.057(5) 0.051(4) 0.010(4) 0.011(3) 0.020(4)
C21 0.074(6) 0.068(6) 0.072(6) 0.021(5) 0.005(5) 0.039(5)
N5 0.046(5) 0.146(11) 0.080(7) 0.013(7) 0.007(4) 0.025(6)
O51 0.113(8) 0.233(17) 0.122(10) -0.048(10) 0.041(7) 0.061(10)
O52 0.116(10) 0.290(23) 0.192(17) -0.041(15) 0.084(11) -0.058(12)
C3 0.101(8) 0.052(5) 0.069(6) 0.003(5) -0.017(6) 0.031(5)
C4 0.056(3) 0.058(3) 0.065(3) -0.001(2) 0.011(2) 0.020(3)
C4' 0.056(3) 0.058(3) 0.065(3) -0.001(2) 0.011(2) 0.020(3)
C5 0.056(3) 0.058(3) 0.065(3) -0.001(2) 0.011(2) 0.020(3)
C5' 0.056(3) 0.058(3) 0.065(3) -0.001(2) 0.011(2) 0.020(3)
C6 0.056(3) 0.058(3) 0.065(3) -0.001(2) 0.011(2) 0.020(3)
C6' 0.056(3) 0.058(3) 0.065(3) -0.001(2) 0.011(2) 0.020(3)
C7 0.089(7) 0.060(6) 0.071(6) 0.016(5) 0.031(5) 0.051(5)
C8 0.058(5) 0.039(4) 0.067(5) 0.009(4) 0.022(4) 0.018(4)
C9 0.051(4) 0.056(5) 0.050(4) 0.008(4) 0.013(3) 0.026(4)
C91 0.069(6) 0.068(6) 0.077(6) 0.019(5) 0.037(5) 0.019(5)
N6 0.099(7) 0.136(10) 0.077(7) 0.005(7) 0.027(6) 0.079(8)
O61 0.117(9) 0.218(16) 0.112(9) -0.043(10) -0.028(7) 0.090(10)
O62 0.370(30) 0.323(27) 0.183(17) -0.021(16) -0.028(17) 0.308(27)
C10 0.099(8) 0.055(5) 0.063(6) 0.005(4) 0.039(6) 0.009(5)
C11 0.056(3) 0.058(3) 0.065(3) -0.001(2) 0.011(2) 0.020(3)
C11' 0.056(3) 0.058(3) 0.065(3) -0.001(2) 0.011(2) 0.020(3)
C12 0.056(3) 0.058(3) 0.065(3) -0.001(2) 0.011(2) 0.020(3)
C12' 0.056(3) 0.058(3) 0.065(3) -0.001(2) 0.011(2) 0.020(3)
C13 0.056(3) 0.058(3) 0.065(3) -0.001(2) 0.011(2) 0.020(3)
C13' 0.056(3) 0.058(3) 0.065(3) -0.001(2) 0.011(2) 0.020(3)
C14 0.040(4) 0.064(6) 0.074(6) 0.020(5) 0.006(4) 0.000(4)
Cl1 0.059(2) 0.184(4) 0.061(2) -0.004(2) 0.0085(12) 0.040(2)
O11 0.152(9) 0.144(10) 0.091(7) 0.039(6) 0.031(7) 0.081(8)
O12 0.139(9) 0.165(11) 0.093(7) 0.001(7) 0.060(7) 0.057(8)
O13 0.068(5) 0.177(11) 0.108(8) 0.001(7) 0.021(5) 0.040(6)
O14 0.141(11) 0.074(8) 0.362(28) 0.006(11) -0.081(14) -0.022(7)
Cl2 0.103(2) 0.185(4) 0.062(2) -0.006(2) 0.008(2) 0.097(3)
O21 0.117(8) 0.149(10) 0.092(7) 0.044(7) 0.036(6) 0.046(7)
O22 0.109(7) 0.160(11) 0.098(7) 0.001(7) -0.026(6) 0.062(7)
O23 0.109(7) 0.173(11) 0.111(8) 0.010(7) 0.027(6) 0.092(8)
O24 0.293(21) 0.071(7) 0.310(25) -0.015(10) 0.168(19) 0.057(10)
O1 0.316(35) 1.408(145) 0.143(19) -0.089(44) -0.033(20) 0.542(66)
O2 0.303(33) 1.408(141) 0.149(20) -0.104(44) 0.018(21) 0.498(63)

loop_
_atom_site_label
_atom_site_type_symbol
_atom_site_fract_x
_atom_site_fract_y
_atom_site_fract_z
_atom_site_U_iso_or_equiv
_atom_site_thermal_displace_type
_atom_site_occupancy
_atom_site_calc_flag
_atom_site_refinement_flags
_atom_site_disorder_group
Pd1 Pd 0.07735(7) 0.24996(6) 0.24999(3) 0.0384(2) Uani 1 d . .
N1 N 0.1965(9) 0.4772(7) 0.2542(4) 0.0446(14) Uani 1 d . .
H1 H 0.1597(9) 0.5114(7) 0.2911(4) 0.129(10) Uiso 1 calc R .
N2 N 0.0028(11) 0.2306(9) 0.1374(4) 0.056(2) Uani 1 d . .
H2 H 0.0151(11) 0.2217(9) 0.1856(4) 0.129(10) Uiso 1 calc R .
N3 N -0.0348(9) 0.0232(7) 0.2462(4) 0.0457(14) Uani 1 d . .
H3 H -0.1423(9) -0.0107(7) 0.2093(4) 0.129(10) Uiso 1 calc R .
N4 N 0.1380(10) 0.2699(9) 0.3620(4) 0.057(2) Uani 1 d . .
H4 H 0.1133(10) 0.2788(9) 0.3138(4) 0.129(10) Uiso 1 calc R .
C1 C 0.1364(13) 0.5430(9) 0.1907(5) 0.056(2) Uani 1 d . .
H1A H 0.2245(13) 0.5542(9) 0.1594(5) 0.129(10) Uiso 1 calc R .
H1B H 0.1503(13) 0.6411(9) 0.2071(5) 0.129(10) Uiso 1 calc R .
C2 C -0.0674(11) 0.4595(10) 0.1457(5) 0.051(2) Uani 1 d . .
C21 C -0.1175(16) 0.5561(12) 0.0912(6) 0.070(3) Uani 1 d . .
H21A H -0.0921(16) 0.6501(12) 0.1161(6) 0.129(10) Uiso 1 calc R .
H21B H -0.2515(16) 0.5090(12) 0.0671(6) 0.129(10) Uiso 1 calc R .
H21C H -0.0407(16) 0.5702(12) 0.0560(6) 0.129(10) Uiso 1 calc R .
N5 N -0.2024(13) 0.4397(16) 0.1969(6) 0.096(4) Uani 1 d . .
O51 O -0.1556(18) 0.5376(20) 0.2454(8) 0.158(6) Uani 1 d . .
O52 O -0.3448(22) 0.3433(24) 0.1825(10) 0.238(11) Uani 1 d . .
C3 C -0.1068(18) 0.3147(11) 0.1068(6) 0.080(3) Uani 1 d . .
H3A H -0.2422(18) 0.2529(11) 0.1015(6) 0.129(10) Uiso 1 calc R .
H3B H -0.0870(18) 0.3309(11) 0.0583(6) 0.129(10) Uiso 1 calc R .
C4 C 0.1497(27) 0.2158(22) 0.1046(11) 0.0615(13) Uani 0.50 d P .
H4A H 0.0901(27) 0.1729(22) 0.0545(11) 0.129(10) Uiso 0.50 calc PR .
H4B H 0.2458(27) 0.3138(22) 0.1041(11) 0.129(10) Uiso 0.50 calc PR .
C4' C -0.0578(27) 0.1085(21) 0.0931(11) 0.0615(13) Uani 0.50 d P .
H4'A H -0.0939(27) 0.1286(21) 0.0437(11) 0.129(10) Uiso 0.50 calc PR .
H4'B H -0.1720(27) 0.0360(21) 0.1045(11) 0.129(10) Uiso 0.50 calc PR .
C5 C 0.2473(27) 0.1284(21) 0.1385(11) 0.0615(13) Uani 0.50 d P .
H5A H 0.3259(27) 0.1808(21) 0.1856(11) 0.129(10) Uiso 0.50 calc PR .
H5B H 0.3340(27) 0.1221(21) 0.1094(11) 0.129(10) Uiso 0.50 calc PR .
C5' C 0.1004(26) 0.0404(22) 0.0974(11) 0.0615(13) Uani 0.50 d P .
H5'A H 0.0356(26) -0.0613(22) 0.0751(11) 0.129(10) Uiso 0.50 calc PR .
H5'B H 0.1893(26) 0.0935(22) 0.0685(11) 0.129(10) Uiso 0.50 calc PR .
C6 C 0.1194(29) -0.0296(23) 0.1497(11) 0.0615(13) Uani 0.50 d P .
H6A H -0.0061(29) -0.0602(23) 0.1167(11) 0.129(10) Uiso 0.50 calc PR .
H6B H 0.1767(29) -0.0959(23) 0.1376(11) 0.129(10) Uiso 0.50 calc PR .
C6' C 0.2143(28) 0.0432(23) 0.1708(11) 0.0615(13) Uani 0.50 d P .
H6'A H 0.2871(28) 0.1452(23) 0.1919(11) 0.129(10) Uiso 0.50 calc PR .
H6'B H 0.3063(28) 0.0015(23) 0.1659(11) 0.129(10) Uiso 0.50 calc PR .
C7 C 0.0941(16) -0.0424(11) 0.2257(6) 0.065(2) Uani 1 d . .
H7A H 0.1324(16) -0.1100(11) 0.2552(6) 0.129(10) Uiso 1 calc R .
C8 C -0.0974(13) -0.0421(9) 0.3089(5) 0.054(2) Uani 1 d . .
H8A H 0.0101(13) -0.0544(9) 0.3401(5) 0.129(10) Uiso 1 calc R .
H8B H -0.1981(13) -0.1397(9) 0.2922(5) 0.129(10) Uiso 1 calc R .
C9 C -0.1721(12) 0.0409(10) 0.3545(5) 0.051(2) Uani 1 d . .
C91 C -0.2633(15) -0.0560(12) 0.4094(6) 0.071(3) Uani 1 d . .
H91A H -0.3567(15) -0.1498(12) 0.3845(6) 0.129(10) Uiso 1 calc R .
H91B H -0.3254(15) -0.0086(12) 0.4339(6) 0.129(10) Uiso 1 calc R .
H91C H -0.1651(15) -0.0705(12) 0.4442(6) 0.129(10) Uiso 1 calc R .
N6 N -0.3417(17) 0.0579(16) 0.3026(6) 0.093(3) Uani 1 d . .
O61 O -0.4387(18) -0.0374(19) 0.2545(7) 0.151(6) Uani 1 d . .
O62 O -0.3675(36) 0.1600(26) 0.3176(11) 0.254(13) Uani 1 d . .
C10 C -0.0292(17) 0.1843(11) 0.3936(6) 0.076(3) Uani 1 d . .
H10A H 0.0224(17) 0.1674(11) 0.4420(6) 0.129(10) Uiso 1 calc R .
H10B H -0.0973(17) 0.2465(11) 0.3991(6) 0.129(10) Uiso 1 calc R .
C11 C 0.3277(26) 0.2841(22) 0.3967(11) 0.0615(13) Uani 0.50 d P .
H11A H 0.3267(26) 0.1862(22) 0.3990(11) 0.129(10) Uiso 0.50 calc PR .
H11B H 0.3595(26) 0.3302(22) 0.4461(11) 0.129(10) Uiso 0.50 calc PR .
C11' C 0.2430(26) 0.3937(21) 0.4084(11) 0.0615(13) Uani 0.50 d P .
H11C H 0.2366(26) 0.3721(21) 0.4576(11) 0.129(10) Uiso 0.50 calc PR .
H11D H 0.1894(26) 0.4665(21) 0.3976(11) 0.129(10) Uiso 0.50 calc PR .
C12 C 0.4815(26) 0.3709(21) 0.3606(11) 0.0615(13) Uani 0.50 d P .
H12A H 0.4573(26) 0.3192(21) 0.3130(11) 0.129(10) Uiso 0.50 calc PR .
H12B H 0.6038(26) 0.3754(21) 0.3885(11) 0.129(10) Uiso 0.50 calc PR .
C12' C 0.4637(26) 0.4600(22) 0.4027(11) 0.0615(13) Uani 0.50 d P .
H12C H 0.5234(26) 0.5616(22) 0.4252(11) 0.129(10) Uiso 0.50 calc PR .
H12D H 0.5280(26) 0.4062(22) 0.4313(11) 0.129(10) Uiso 0.50 calc PR .
C13 C 0.4993(27) 0.5317(23) 0.3515(11) 0.0615(13) Uani 0.50 d P .
H13A H 0.4343(27) 0.5601(23) 0.3841(11) 0.129(10) Uiso 0.50 calc PR .
H13B H 0.6341(27) 0.5990(23) 0.3644(11) 0.129(10) Uiso 0.50 calc PR .
C13' C 0.5024(27) 0.4580(24) 0.3306(11) 0.0615(13) Uani 0.50 d P .
H13C H 0.4547(27) 0.3560(24) 0.3098(11) 0.129(10) Uiso 0.50 calc PR .
H13D H 0.6409(27) 0.5007(24) 0.3360(11) 0.129(10) Uiso 0.50 calc PR .
C14 C 0.4114(12) 0.5426(11) 0.2744(6) 0.067(3) Uani 1 d . .
H14A H 0.4874(12) 0.6100(11) 0.2447(6) 0.129(10) Uiso 1 calc R .
Cl1 Cl 0.5306(4) 0.7879(6) 0.0795(2) 0.1052(13) Uani 1 d . .
O11 O 0.6209(19) 0.7530(14) 0.1407(6) 0.121(4) Uani 1 d . .
O12 O 0.5858(18) 0.7628(15) 0.0196(6) 0.129(4) Uani 1 d . .
O13 O 0.3459(13) 0.7702(15) 0.0715(6) 0.121(4) Uani 1 d . .
O14 O 0.6349(21) 0.9542(14) 0.0973(13) 0.235(11) Uani 1 d . .
Cl2 Cl 0.1633(6) 0.7124(6) 0.4205(2) 0.1066(13) Uani 1 d . .
O21 O 0.2264(16) 0.7470(14) 0.3593(6) 0.119(4) Uani 1 d . .
O22 O 0.3040(16) 0.7361(15) 0.4807(6) 0.128(4) Uani 1 d . .
O23 O 0.0051(16) 0.7308(15) 0.4284(6) 0.120(4) Uani 1 d . .
O24 O 0.0765(29) 0.5432(14) 0.4017(12) 0.216(10) Uani 1 d . .
O1 O 0.2951(48) 0.9724(75) 0.4205(14) 0.578(47) Uani 1 d . .
O2 O 0.3978(48) 0.5159(76) 0.0792(14) 0.581(46) Uani 1 d . .

loop_
_atom_type_symbol
_atom_type_description
_atom_type_scat_dispersion_real
_atom_type_scat_dispersion_imag
_atom_type_scat_source
C C 0.0033 0.0016 'International Tables Vol C Tables 4.2.6.8 and 6.1.1.4'
H H 0.0000 0.0000 'International Tables Vol C Tables 4.2.6.8 and 6.1.1.4'
N N 0.0061 0.0033 'International Tables Vol C Tables 4.2.6.8 and 6.1.1.4'
O O 0.0106 0.0060 'International Tables Vol C Tables 4.2.6.8 and 6.1.1.4'
Cl Cl 0.1484 0.1585 'International Tables Vol C Tables 4.2.6.8 and 6.1.1.4'
Pd Pd -0.9988 1.0072 'International Tables Vol C Tables 4.2.6.8 and 6.1.1.4'

loop_
_geom_angle_atom_site_label_1
_geom_angle_atom_site_label_2
_geom_angle_atom_site_label_3
_geom_angle
_geom_angle_site_symmetry_1
_geom_angle_site_symmetry_3
N3 Pd1 N4 90.0(3) . .
N3 Pd1 N1 178.6(2) . .
N4 Pd1 N1 89.9(3) . .
N3 Pd1 N2 90.2(3) . .
N4 Pd1 N2 177.0(3) . .
N1 Pd1 N2 90.0(3) . .
C1 N1 C14 107.5(6) . .
C1 N1 Pd1 118.2(5) . .
C14 N1 Pd1 113.2(5) . .
C4' N2 C4 65.8(12) . .
C4' N2 C3 107.3(11) . .
C4 N2 C3 121.3(11) . .
C4' N2 Pd1 126.0(10) . .
C4 N2 Pd1 112.6(9) . .
C3 N2 Pd1 115.6(6) . .
C8 N3 C7 107.9(6) . .
C8 N3 Pd1 118.6(5) . .
C7 N3 Pd1 112.8(5) . .
C11' N4 C11 65.4(12) . .
C11' N4 C10 105.8(10) . .
C11 N4 C10 119.8(11) . .
C11' N4 Pd1 127.3(10) . .
C11 N4 Pd1 115.3(9) . .
C10 N4 Pd1 114.9(6) . .
N1 C1 C2 116.5(7) . .
C3 C2 C1 115.7(8) . .
C3 C2 C21 109.2(8) . .
C1 C2 C21 109.3(7) . .
C3 C2 N5 110.1(10) . .
C1 C2 N5 107.0(8) . .
C21 C2 N5 105.0(8) . .
O52 N5 O51 124.7(15) . .
O52 N5 C2 117.6(14) . .
O51 N5 C2 117.3(11) . .
N2 C3 C2 119.1(8) . .
C5 C4 N2 116.8(17) . .
N2 C4' C5' 113.1(14) . .
C4 C5 C6 116.8(16) . .
C6' C5' C4' 116.6(16) . .
C7 C6 C5 112.9(16) . .
C5' C6' C7 115.7(15) . .
N3 C7 C6 115.4(10) . .
N3 C7 C6' 114.2(10) . .
C6 C7 C6' 30.7(9) . .
N3 C8 C9 117.1(7) . .
C10 C9 C8 115.9(8) . .
C10 C9 C91 108.7(8) . .
C8 C9 C91 109.5(7) . .
C10 C9 N6 111.5(9) . .
C8 C9 N6 106.0(7) . .
C91 C9 N6 104.7(8) . .
O62 N6 O61 126.2(15) . .
O62 N6 C9 115.1(14) . .
O61 N6 C9 118.5(11) . .
C9 C10 N4 118.7(8) . .
N4 C11 C12 115.0(16) . .
N4 C11' C12' 111.2(14) . .
C11 C12 C13 114.7(16) . .
C13' C12' C11' 117.8(16) . .
C14 C13 C12 110.7(15) . .
C12' C13' C14 116.3(16) . .
N1 C14 C13 114.9(10) . .
N1 C14 C13' 114.2(9) . .
C13 C14 C13' 30.9(9) . .
O12 Cl1 O13 117.3(8) . .
O12 Cl1 O11 114.4(8) . .
O13 Cl1 O11 119.4(8) . .
O12 Cl1 O14 102.1(12) . .
O13 Cl1 O14 101.1(10) . .
O11 Cl1 O14 96.9(10) . .
O23 Cl2 O22 117.6(8) . .
O23 Cl2 O21 119.1(7) . .
O22 Cl2 O21 114.6(8) . .
O23 Cl2 O24 99.5(9) . .
O22 Cl2 O24 103.0(11) . .
O21 Cl2 O24 97.2(9) . .

loop_
_geom_bond_atom_site_label_1
_geom_bond_atom_site_label_2
_geom_bond_distance
_geom_bond_site_symmetry_2
Pd1 N3 2.065(6) .
Pd1 N4 2.066(7) .
Pd1 N1 2.068(6) .
Pd1 N2 2.077(7) .
N1 C1 1.465(11) .
N1 C14 1.492(10) .
N2 C4' 1.31(2) .
N2 C4 1.45(2) .
N2 C3 1.460(12) .
N3 C8 1.451(11) .
N3 C7 1.489(10) .
N4 C11' 1.35(2) .
N4 C11 1.43(2) .
N4 C10 1.500(12) .
C1 C2 1.517(12) .
C2 C3 1.483(13) .
C2 C21 1.524(12) .
C2 N5 1.530(14) .
N5 O52 1.12(2) .
N5 O51 1.21(2) .
C4 C5 1.44(3) .
C4' C5' 1.60(3) .
C5 C6 1.54(3) .
C5' C6' 1.48(3) .
C6 C7 1.50(2) .
C6' C7 1.58(2) .
C8 C9 1.511(11) .
C9 C10 1.475(13) .
C9 C91 1.530(12) .
C9 N6 1.542(13) .
N6 O62 1.14(2) .
N6 O61 1.19(2) .
C11 C12 1.48(3) .
C11' C12' 1.60(3) .
C12 C13 1.56(3) .
C12' C13' 1.46(3) .
C13 C14 1.51(2) .
C13' C14 1.60(2) .
Cl1 O12 1.341(10) .
Cl1 O13 1.347(9) .
Cl1 O11 1.356(11) .
Cl1 O14 1.519(13) .
Cl2 O23 1.344(9) .
Cl2 O22 1.351(10) .
Cl2 O21 1.352(11) .
Cl2 O24 1.543(13) .
